data_7036796
loop_
_publ_author_name
'F\"org, Katharina'
'H\"oppe, Henning A'

_publ_section_title
;
 Synthesis, crystal structure, optical and thermal properties of
 lanthanide hydrogen-polyphosphates Ln[H(PO3)4] (Ln = Tb, Dy, Ho).
;
_journal_issue 44
_journal_name_full 'Dalton transactions (Cambridge, England : 2003)'
_journal_page_first 19163
_journal_page_last 19174
_journal_paper_doi 10.1039/c5dt02648b
_journal_volume 44
_journal_year 2015
_chemical_formula_moiety 'H O12 P4 Ho'
_chemical_formula_structural Ho[H(PO3)4]
_chemical_formula_sum 'H Ho O12 P4'
_chemical_formula_weight 481.82
_chemical_name_systematic
; 
Holmium Hydrogen-polyphosphate
;
_space_group_IT_number 14
_symmetry_cell_setting monoclinic
_symmetry_space_group_name_Hall '-P 2ybc'
_symmetry_space_group_name_H-M 'P 1 21/c 1'
_atom_sites_solution_hydrogens geom
_atom_sites_solution_primary direct
_atom_sites_solution_secondary difmap
_audit_creation_method SHELXL-97
_cell_angle_alpha 90.00
_cell_angle_beta 101.0550(10)
_cell_angle_gamma 90.00
_cell_formula_units_Z 4
_cell_length_a 13.6334(5)
_cell_length_b 7.0924(3)
_cell_length_c 9.5907(4)
_cell_measurement_temperature 296(2)
_cell_measurement_theta_max 25.00
_cell_measurement_theta_min 3.04
_cell_volume 910.15(6)
_computing_structure_refinement 'SHELXL-97 (Sheldrick, 2008)'
_computing_structure_solution 'SHELXS-97 (Sheldrick, 2008)'
_diffrn_ambient_temperature 296(2)
_diffrn_measured_fraction_theta_full 0.999
_diffrn_measured_fraction_theta_max 0.999
_diffrn_measurement_device_type 'Bruker D8 Venture'
_diffrn_radiation_monochromator graphite
_diffrn_radiation_source 'fine-focus sealed tube'
_diffrn_radiation_type MoK\a
_diffrn_radiation_wavelength 0.71073
_diffrn_reflns_av_R_equivalents 0.0537
_diffrn_reflns_av_sigmaI/netI 0.0206
_diffrn_reflns_limit_h_max 16
_diffrn_reflns_limit_h_min -16
_diffrn_reflns_limit_k_max 8
_diffrn_reflns_limit_k_min -8
_diffrn_reflns_limit_l_max 11
_diffrn_reflns_limit_l_min -11
_diffrn_reflns_number 27195
_diffrn_reflns_theta_full 25.00
_diffrn_reflns_theta_max 25.00
_diffrn_reflns_theta_min 3.04
_exptl_absorpt_coefficient_mu 9.462
_exptl_absorpt_correction_T_max 0.7458
_exptl_absorpt_correction_T_min 0.6029
_exptl_absorpt_correction_type multi-scan
_exptl_crystal_colour yellow/pink
_exptl_crystal_density_diffrn 3.516
_exptl_crystal_density_method 'not measured'
_exptl_crystal_description irregular
_exptl_crystal_F_000 896
_exptl_crystal_size_max 0.050
_exptl_crystal_size_mid 0.020
_exptl_crystal_size_min 0.018
_refine_diff_density_max 1.981
_refine_diff_density_min -0.841
_refine_diff_density_rms 0.195
_refine_ls_extinction_method none
_refine_ls_goodness_of_fit_ref 1.030
_refine_ls_hydrogen_treatment mixed
_refine_ls_matrix_type full
_refine_ls_number_parameters 158
_refine_ls_number_reflns 1607
_refine_ls_number_restraints 1
_refine_ls_restrained_S_all 1.030
_refine_ls_R_factor_all 0.0291
_refine_ls_R_factor_gt 0.0228
_refine_ls_shift/su_max 0.000
_refine_ls_shift/su_mean 0.000
_refine_ls_structure_factor_coef Fsqd
_refine_ls_weighting_details 'calc w=1/[\s^2^(Fo^2^)+(0.0423P)^2^+1.5848P] where P=(Fo^2^+2Fc^2^)/3'
_refine_ls_weighting_scheme calc
_refine_ls_wR_factor_gt 0.0576
_refine_ls_wR_factor_ref 0.0602
_reflns_number_gt 1421
_reflns_number_total 1607
_reflns_threshold_expression >2sigma(I)
_cod_data_source_file c5dt02648b1.cif
_cod_data_source_block tb-hpo
_cod_depositor_comments
;
The following automatic conversions were performed:

'_exptl_absorpt_correction_type' value 'Multi-scan' changed to
'multi-scan' according to
/usr/data/users/saulius/crontab/automatic-downloads/rss-feeds/RSC/lib/dictionaries/cif_core.dic
dictionary named 'cif_core.dic' version 2.4.2 from 2011-04-26.

Automatic conversion script
Id: cif_fix_values 3271 2015-04-21 07:52:19Z andrius 

 Adding full bibliography for 7036795--7036796.cif.
;
_cod_original_sg_symbol_H-M P2(1)/c
_cod_original_formula_sum 'H O12 P4 Ho'
_cod_database_code 7036796

loop_
_symmetry_equiv_pos_as_xyz
'x, y, z'
'-x, y+1/2, -z+1/2'
'-x, -y, -z'
'x, -y-1/2, z-1/2'

loop_
_atom_site_label
_atom_site_type_symbol
_atom_site_fract_x
_atom_site_fract_y
_atom_site_fract_z
_atom_site_U_iso_or_equiv
_atom_site_adp_type
_atom_site_occupancy
_atom_site_symmetry_multiplicity
_atom_site_calc_flag
_atom_site_refinement_flags
Ho1 Ho 0.729532(17) 0.05657(3) 0.05931(3) 0.00637(13) Uani 1 1 d .
P1 P 0.90118(10) -0.3250(2) 0.12488(15) 0.0080(3) Uani 1 1 d .
P2 P 0.89935(9) 0.1530(2) -0.18799(15) 0.0073(3) Uani 1 1 d .
P3 P 0.38820(10) 0.2885(2) 0.20467(15) 0.0070(3) Uani 1 1 d .
P4 P 0.59443(10) 0.3988(2) 0.21039(15) 0.0070(3) Uani 1 1 d .
OBR1 O 0.9438(3) -0.0209(6) -0.2624(4) 0.0138(9) Uani 1 1 d .
OBR2 O 0.9995(3) -0.2308(5) 0.0942(4) 0.0101(8) Uani 1 1 d .
OBR3 O 0.4186(3) 0.1212(5) 0.3132(4) 0.0111(8) Uani 1 1 d .
OBR4 O 0.4853(3) 0.3257(6) 0.1412(4) 0.0107(8) Uani 1 1 d .
OT1 O 0.8334(3) -0.1891(5) 0.1737(4) 0.0117(8) Uani 1 1 d .
OT2 O 0.8395(3) 0.0788(6) -0.0889(5) 0.0166(9) Uani 1 1 d .
OT3 O 0.8581(3) 0.2080(6) 0.2034(4) 0.0154(9) Uani 1 1 d .
OT4 O 0.6349(3) -0.0475(5) 0.2120(4) 0.0125(9) Uani 1 1 d .
OT5 O 0.6904(3) -0.2267(6) -0.0824(4) 0.0119(8) Uani 1 1 d .
OT6 O 0.6161(3) 0.1414(6) -0.1351(4) 0.0132(9) Uani 1 1 d .
OT7 O 0.6633(3) 0.3331(5) 0.1200(4) 0.0121(9) Uani 1 1 d .
OH1 O 0.8568(3) -0.4297(6) -0.0126(5) 0.0178(10) Uani 1 1 d D
H1 H 0.795(3) -0.394(12) -0.068(7) 0.050 Uiso 1 1 d D

loop_
_atom_site_aniso_label
_atom_site_aniso_U_11
_atom_site_aniso_U_22
_atom_site_aniso_U_33
_atom_site_aniso_U_23
_atom_site_aniso_U_13
_atom_site_aniso_U_12
Ho1 0.00672(16) 0.00555(17) 0.00677(17) -0.00023(10) 0.00109(10) -0.00002(10)
P1 0.0072(6) 0.0059(7) 0.0103(7) 0.0007(6) 0.0004(6) -0.0001(6)
P2 0.0053(6) 0.0069(7) 0.0094(7) -0.0003(6) 0.0008(5) -0.0011(6)
P3 0.0066(6) 0.0054(7) 0.0088(7) -0.0006(6) 0.0010(5) -0.0006(5)
P4 0.0069(6) 0.0048(7) 0.0090(7) -0.0015(6) 0.0002(6) 0.0001(5)
OBR1 0.0094(19) 0.012(2) 0.019(2) -0.0050(18) -0.0009(17) 0.0009(17)
OBR2 0.0121(19) 0.011(2) 0.0064(18) 0.0006(17) 0.0004(15) -0.0025(16)
OBR3 0.018(2) 0.0037(19) 0.010(2) 0.0033(17) 0.0002(17) -0.0011(17)
OBR4 0.0084(18) 0.015(2) 0.0093(19) -0.0018(17) 0.0029(15) -0.0026(16)
OT1 0.0139(19) 0.010(2) 0.011(2) 0.0014(17) 0.0020(16) 0.0033(16)
OT2 0.014(2) 0.019(2) 0.018(2) 0.0005(19) 0.0064(18) -0.0033(17)
OT3 0.0119(19) 0.014(2) 0.018(2) -0.0014(19) -0.0037(17) -0.0012(17)
OT4 0.014(2) 0.010(2) 0.016(2) 0.0020(17) 0.0067(17) -0.0008(16)
OT5 0.0091(18) 0.010(2) 0.015(2) 0.0004(18) -0.0015(16) 0.0002(16)
OT6 0.016(2) 0.010(2) 0.013(2) -0.0019(17) 0.0000(17) 0.0043(17)
OT7 0.0105(18) 0.010(2) 0.018(2) -0.0016(18) 0.0068(17) 0.0006(16)
OH1 0.015(2) 0.018(2) 0.017(2) -0.0100(19) -0.0039(18) 0.0004(17)

loop_
_atom_type_symbol
_atom_type_description
_atom_type_scat_dispersion_real
_atom_type_scat_dispersion_imag
_atom_type_scat_source
O O 0.0106 0.0060 'International Tables Vol C Tables 4.2.6.8 and 6.1.1.4'
H H 0.0000 0.0000 'International Tables Vol C Tables 4.2.6.8 and 6.1.1.4'
P P 0.1023 0.0942 'International Tables Vol C Tables 4.2.6.8 and 6.1.1.4'
Ho Ho -0.2175 4.6783 'International Tables Vol C Tables 4.2.6.8 and 6.1.1.4'

loop_
_geom_angle_atom_site_label_1
_geom_angle_atom_site_label_2
_geom_angle_atom_site_label_3
_geom_angle
_geom_angle_site_symmetry_1
_geom_angle_site_symmetry_3
OT4 Ho1 OT2 164.33(14) . .
OT4 Ho1 OT6 103.68(14) . .
OT2 Ho1 OT6 83.92(14) . .
OT4 Ho1 OT7 79.16(13) . .
OT2 Ho1 OT7 116.30(14) . .
OT6 Ho1 OT7 74.96(14) . .
OT4 Ho1 OT3 103.30(14) . .
OT2 Ho1 OT3 79.78(15) . .
OT6 Ho1 OT3 134.25(14) . .
OT7 Ho1 OT3 74.72(14) . .
OT4 Ho1 OT1 79.90(13) . .
OT2 Ho1 OT1 86.17(14) . .
OT6 Ho1 OT1 145.84(14) . .
OT7 Ho1 OT1 137.94(13) . .
OT3 Ho1 OT1 75.23(13) . .
OT4 Ho1 OT5 90.05(13) . .
OT2 Ho1 OT5 78.86(14) . .
OT6 Ho1 OT5 73.54(13) . .
OT7 Ho1 OT5 143.10(13) . .
OT3 Ho1 OT5 142.13(13) . .
OT1 Ho1 OT5 72.48(13) . .
OT1 P1 OH1 115.0(2) . .
OT1 P1 OBR1 114.1(2) . 4_556
OH1 P1 OBR1 106.7(2) . 4_556
OT1 P1 OBR2 113.0(2) . .
OH1 P1 OBR2 104.7(2) . .
OBR1 P1 OBR2 102.0(2) 4_556 .
OT2 P2 OT3 121.2(2) . 4_565
OT2 P2 OBR2 106.7(2) . 3_755
OT3 P2 OBR2 109.9(2) 4_565 3_755
OT2 P2 OBR1 108.5(2) . .
OT3 P2 OBR1 109.1(2) 4_565 .
OBR2 P2 OBR1 99.1(2) 3_755 .
OT4 P3 OT5 117.4(2) 2_655 3_655
OT4 P3 OBR3 106.9(2) 2_655 .
OT5 P3 OBR3 110.8(2) 3_655 .
OT4 P3 OBR4 110.9(2) 2_655 .
OT5 P3 OBR4 105.9(2) 3_655 .
OBR3 P3 OBR4 104.2(2) . .
OT7 P4 OT6 120.1(2) . 4_566
OT7 P4 OBR4 107.6(2) . .
OT6 P4 OBR4 110.2(2) 4_566 .
OT7 P4 OBR3 107.2(2) . 2_655
OT6 P4 OBR3 109.1(2) 4_566 2_655
OBR4 P4 OBR3 101.1(2) . 2_655
P1 OBR1 P2 136.3(3) 4 .
P1 OBR2 P2 135.8(2) . 3_755
P3 OBR3 P4 129.8(3) . 2_645
P3 OBR4 P4 132.6(3) . .
P1 OT1 Ho1 133.4(2) . .
P2 OT2 Ho1 162.3(3) . .
P2 OT3 Ho1 153.1(2) 4_566 .
P3 OT4 Ho1 144.7(2) 2_645 .
P3 OT5 Ho1 136.8(2) 3_655 .
P4 OT6 Ho1 138.3(2) 4_565 .
P4 OT7 Ho1 138.7(2) . .
P1 OH1 H1 121(5) . .

loop_
_geom_bond_atom_site_label_1
_geom_bond_atom_site_label_2
_geom_bond_distance
_geom_bond_site_symmetry_2
Ho1 OT4 2.254(4) .
Ho1 OT2 2.261(4) .
Ho1 OT6 2.263(4) .
Ho1 OT7 2.281(4) .
Ho1 OT3 2.282(4) .
Ho1 OT1 2.377(4) .
Ho1 OT5 2.427(4) .
P1 OT1 1.473(4) .
P1 OH1 1.533(4) .
P1 OBR1 1.568(4) 4_556
P1 OBR2 1.575(4) .
P2 OT2 1.463(4) .
P2 OT3 1.466(4) 4_565
P2 OBR2 1.594(4) 3_755
P2 OBR1 1.601(4) .
P3 OT4 1.479(4) 2_655
P3 OT5 1.495(4) 3_655
P3 OBR3 1.580(4) .
P3 OBR4 1.581(4) .
P4 OT7 1.471(4) .
P4 OT6 1.482(4) 4_566
P4 OBR4 1.595(4) .
P4 OBR3 1.599(4) 2_655
OBR1 P1 1.568(4) 4
OBR2 P2 1.594(4) 3_755
OBR3 P4 1.599(4) 2_645
OT3 P2 1.466(4) 4_566
OT4 P3 1.479(4) 2_645
OT5 P3 1.495(4) 3_655
OT6 P4 1.482(4) 4_565
OH1 H1 0.939(10) .
